data_2204054
loop_
_publ_author_name
'Jian-Rong Su'
'Kai-Liang Yin'
'Duan-Jun Xu'

_publ_section_title
;Tris(1<i>H</i>-benzimidazole-\k<i>N</i>^3^)(iminodiacetato-\k^2^<i>O,O</i>')manganese(II)
 dihydrate
;
_journal_issue 8
_journal_name_full 'Acta Crystallographica Section E'
_journal_page_first m1063
_journal_page_last m1065
_journal_paper_doi 10.1107/S1600536804015910
_journal_volume 60
_journal_year 2004
_chemical_formula_iupac '[Mn (C4 H5 N O4) (C7 H6 N2)3], 2H2 O1'
_chemical_formula_moiety 'C25 H23 Mn N7 O4, 2H2 O'
_chemical_formula_sum 'C25 H27 Mn N7 O6'
_chemical_formula_weight 576.48
_chemical_name_systematic ?
_space_group_IT_number 14
_symmetry_cell_setting monoclinic
_symmetry_space_group_name_Hall '-P 2ybc'
_symmetry_space_group_name_H-M 'P 1 21/c 1'
_atom_sites_solution_hydrogens geom
_atom_sites_solution_primary direct
_atom_sites_solution_secondary difmap
_audit_creation_method SHELXL-97
_cell_angle_alpha 90.00
_cell_angle_beta 104.065(2)
_cell_angle_gamma 90.00
_cell_formula_units_Z 4
_cell_length_a 13.5852(7)
_cell_length_b 10.4183(4)
_cell_length_c 19.5622(7)
_cell_measurement_reflns_used 16558
_cell_measurement_temperature 295(2)
_cell_measurement_theta_max 25.0
_cell_measurement_theta_min 2.0
_cell_volume 2685.7(2)
_computing_cell_refinement PROCESS-AUTO
_computing_data_collection 'PROCESS-AUTO (Rigaku, 1998)'
_computing_data_reduction 'CrystalStructure (Rigaku/MSC, 2002)'
_computing_molecular_graphics 'ORTEP-3 for Windows (Farrugia, 1997) and XP (Siemens, 1994)'
_computing_publication_material 'WinGX (Farrugia, 1999)'
_computing_structure_refinement 'SHELXL97 (Sheldrick, 1997)'
_computing_structure_solution 'SIR92 (Altomare et al., 1993)'
_diffrn_ambient_temperature 295(2)
_diffrn_detector_area_resol_mean 10.0
_diffrn_measured_fraction_theta_full 1.00
_diffrn_measured_fraction_theta_max 1.00
_diffrn_measurement_device_type 'Rigaku R-AXIS RAPID'
_diffrn_measurement_method \w
_diffrn_radiation_monochromator graphite
_diffrn_radiation_source 'fine-focus sealed tube'
_diffrn_radiation_type MoK\a
_diffrn_radiation_wavelength 0.71073
_diffrn_reflns_av_R_equivalents 0.035
_diffrn_reflns_av_sigmaI/netI 0.025
_diffrn_reflns_limit_h_max 16
_diffrn_reflns_limit_h_min -16
_diffrn_reflns_limit_k_max 12
_diffrn_reflns_limit_k_min -12
_diffrn_reflns_limit_l_max 24
_diffrn_reflns_limit_l_min -24
_diffrn_reflns_number 21886
_diffrn_reflns_theta_full 26.1
_diffrn_reflns_theta_max 26.1
_diffrn_reflns_theta_min 1.6
_diffrn_standards_decay_% 0
_diffrn_standards_interval_count 0
_diffrn_standards_interval_time 0
_diffrn_standards_number 0
_exptl_absorpt_coefficient_mu 0.545
_exptl_absorpt_correction_T_max 0.94
_exptl_absorpt_correction_T_min 0.86
_exptl_absorpt_correction_type multi-scan
_exptl_absorpt_process_details '(ABSCOR; Higashi, 1995)'
_exptl_crystal_colour colorless
_exptl_crystal_density_diffrn 1.426
_exptl_crystal_density_method 'not measured'
_exptl_crystal_description prism
_exptl_crystal_F_000 1196
_exptl_crystal_size_max 0.27
_exptl_crystal_size_mid 0.21
_exptl_crystal_size_min 0.11
_refine_diff_density_max 0.23
_refine_diff_density_min -0.27
_refine_ls_extinction_method none
_refine_ls_goodness_of_fit_ref 1.052
_refine_ls_hydrogen_treatment constr
_refine_ls_matrix_type full
_refine_ls_number_parameters 352
_refine_ls_number_reflns 5333
_refine_ls_number_restraints 0
_refine_ls_restrained_S_all 1.052
_refine_ls_R_factor_all 0.058
_refine_ls_R_factor_gt 0.042
_refine_ls_shift/su_max 0.000
_refine_ls_shift/su_mean 0.000
_refine_ls_structure_factor_coef Fsqd
_refine_ls_weighting_details 'calc w = 1/[\s^2^(Fo^2^)+(0.0627P)^2^+0.7438P] where P = (Fo^2^+2Fc^2^)/3'
_refine_ls_weighting_scheme calc
_refine_ls_wR_factor_gt 0.104
_refine_ls_wR_factor_ref 0.111
_reflns_number_gt 4315
_reflns_number_total 5333
_reflns_threshold_expression I>2\s(I)
_cod_data_source_file lh6240.cif
_cod_data_source_block I
_cod_depositor_comments
;
The following automatic conversions were performed:
'_symmetry_cell_setting' value 'Monoclinic' changed to 'monoclinic'
according to '/home/saulius/struct/CIF-dictionaries/cif_core.dic'
dictionary named 'cif_core.dic' version 2.4.1 from 2010-06-29.

Automatic conversion script
Id: cif_fix_enum 1527 2010-12-29 10:47:43Z saulius 

The following automatic conversions were performed:

'_symmetry_cell_setting' value 'Monoclinic' changed to 'monoclinic'
according to /home/saulius/struct/CIF-dictionaries/cif_core.dic
dictionary named 'cif_core.dic' version 2.4.1 from 2010-06-29.

Automatic conversion script
Id: cif_fix_values 1715 2011-07-08 13:25:40Z adriana 
;
_cod_original_sg_symbol_H-M 'P 21/c'
_cod_database_code 2204054
_cod_database_fobs_code 2204054

loop_
_symmetry_equiv_pos_as_xyz
'x, y, z'
'-x, y+1/2, -z+1/2'
'-x, -y, -z'
'x, -y+1/2, z+1/2'

loop_
_atom_site_label
_atom_site_fract_x
_atom_site_fract_y
_atom_site_fract_z
_atom_site_U_iso_or_equiv
_atom_site_adp_type
_atom_site_calc_flag
_atom_site_refinement_flags
_atom_site_occupancy
_atom_site_type_symbol
Mn 0.25324(2) 0.24312(3) 0.228663(15) 0.02994(11) Uani d . 1 Mn
O1 0.21635(12) 0.18634(17) 0.32558(8) 0.0424(4) Uani d . 1 O
O2 0.09912(15) 0.1175(2) 0.37803(9) 0.0582(5) Uani d . 1 O
O1W 0.00537(15) -0.1117(2) 0.40604(10) 0.0648(5) Uani d . 1 O
O3 0.26258(12) 0.03159(14) 0.20415(8) 0.0405(4) Uani d . 1 O
O2W 0.0543(2) -0.2934(3) 0.04486(13) 0.1127(11) Uani d . 1 O
O4 0.18245(16) -0.12186(15) 0.13456(10) 0.0604(5) Uani d . 1 O
N3 0.08758(14) 0.17341(18) 0.19266(9) 0.0349(4) Uani d . 1 N
H3 0.0493 0.2370 0.1674 0.042 Uiso calc R 1 H
N11 0.41553(14) 0.26862(17) 0.28093(9) 0.0352(4) Uani d . 1 N
N13 0.56956(15) 0.35285(19) 0.31501(10) 0.0426(5) Uani d . 1 N
H13 0.6190 0.4054 0.3170 0.051 Uiso calc R 1 H
N21 0.21969(16) 0.45316(17) 0.24442(10) 0.0408(5) Uani d . 1 N
N23 0.21966(18) 0.66161(19) 0.21907(12) 0.0519(5) Uani d . 1 N
H23 0.2202 0.7302 0.1947 0.062 Uiso calc R 1 H
N31 0.27171(14) 0.26831(17) 0.11852(9) 0.0357(4) Uani d . 1 N
N33 0.23542(15) 0.29787(19) 0.00265(10) 0.0404(5) Uani d . 1 N
H33 0.2019 0.3202 -0.0388 0.048 Uiso calc R 1 H
C1 0.12900(18) 0.1490(2) 0.32452(11) 0.0375(5) Uani d . 1 C
C2 0.0502(2) 0.1467(3) 0.25503(12) 0.0595(8) Uani d . 1 C
H1 0.0184 0.0627 0.2495 0.071 Uiso calc R 1 H
H2 -0.0019 0.2091 0.2572 0.071 Uiso calc R 1 H
C4 0.08740(18) 0.0623(2) 0.14629(13) 0.0432(6) Uani d . 1 C
H4 0.0752 0.0923 0.0980 0.052 Uiso calc R 1 H
H5 0.0317 0.0061 0.1494 0.052 Uiso calc R 1 H
C5 0.18533(18) -0.0148(2) 0.16368(11) 0.0369(5) Uani d . 1 C
C12 0.47539(18) 0.3627(2) 0.27314(12) 0.0403(5) Uani d . 1 C
H12 0.4549 0.4301 0.2417 0.048 Uiso calc R 1 H
C14 0.6456(2) 0.1872(3) 0.40825(13) 0.0499(6) Uani d . 1 C
H14 0.7092 0.2244 0.4246 0.060 Uiso calc R 1 H
C15 0.6194(2) 0.0751(3) 0.43606(14) 0.0569(7) Uani d . 1 C
H15 0.6669 0.0356 0.4723 0.068 Uiso calc R 1 H
C16 0.5243(2) 0.0177(3) 0.41227(13) 0.0513(6) Uani d . 1 C
H16 0.5105 -0.0593 0.4322 0.062 Uiso calc R 1 H
C17 0.4509(2) 0.0734(2) 0.35986(12) 0.0412(5) Uani d . 1 C
H17 0.3873 0.0359 0.3439 0.049 Uiso calc R 1 H
C18 0.47540(17) 0.1887(2) 0.33146(10) 0.0328(5) Uani d . 1 C
C19 0.57168(18) 0.2424(2) 0.35406(12) 0.0389(5) Uani d . 1 C
C22 0.2197(2) 0.5400(2) 0.19579(14) 0.0503(6) Uani d . 1 C
H22 0.2197 0.5194 0.1495 0.060 Uiso calc R 1 H
C24 0.2166(2) 0.7509(3) 0.33806(18) 0.0661(9) Uani d . 1 C
H24 0.2171 0.8376 0.3267 0.079 Uiso calc R 1 H
C25 0.2140(3) 0.7108(4) 0.40383(18) 0.0808(11) Uani d . 1 C
H25 0.2133 0.7718 0.4384 0.097 Uiso calc R 1 H
C26 0.2122(3) 0.5809(4) 0.42096(16) 0.0741(9) Uani d . 1 C
H26 0.2095 0.5576 0.4664 0.089 Uiso calc R 1 H
C27 0.2145(2) 0.4855(3) 0.37173(13) 0.0527(7) Uani d . 1 C
H27 0.2139 0.3990 0.3834 0.063 Uiso calc R 1 H
C28 0.21760(17) 0.5245(2) 0.30455(12) 0.0388(5) Uani d . 1 C
C29 0.21861(18) 0.6557(2) 0.28881(13) 0.0442(6) Uani d . 1 C
C32 0.20545(18) 0.3112(2) 0.06262(11) 0.0393(5) Uani d . 1 C
H32 0.1436 0.3473 0.0645 0.047 Uiso calc R 1 H
C34 0.3981(2) 0.2097(2) -0.02035(12) 0.0448(6) Uani d . 1 C
H34 0.3828 0.2238 -0.0687 0.054 Uiso calc R 1 H
C35 0.4886(2) 0.1565(2) 0.01474(14) 0.0503(6) Uani d . 1 C
H35 0.5360 0.1343 -0.0105 0.060 Uiso calc R 1 H
C36 0.5115(2) 0.1349(2) 0.08714(14) 0.0486(6) Uani d . 1 C
H36 0.5736 0.0982 0.1091 0.058 Uiso calc R 1 H
C37 0.44433(19) 0.1665(2) 0.12693(12) 0.0418(5) Uani d . 1 C
H37 0.4597 0.1509 0.1752 0.050 Uiso calc R 1 H
C38 0.35268(17) 0.22257(19) 0.09267(11) 0.0324(5) Uani d . 1 C
C39 0.33028(18) 0.2416(2) 0.01982(11) 0.0360(5) Uani d . 1 C
H1A 0.0433 -0.0485 0.4036 0.080 Uiso d . 1 H
H1B 0.0347 -0.1364 0.4536 0.080 Uiso d . 1 H
H2A 0.0898 -0.2180 0.0649 0.080 Uiso d . 1 H
H2B 0.0201 -0.3229 0.0787 0.080 Uiso d . 1 H

loop_
_atom_site_aniso_label
_atom_site_aniso_U_11
_atom_site_aniso_U_22
_atom_site_aniso_U_33
_atom_site_aniso_U_12
_atom_site_aniso_U_13
_atom_site_aniso_U_23
Mn 0.03163(19) 0.03022(18) 0.02798(17) -0.00310(13) 0.00725(13) -0.00005(13)
O1 0.0357(9) 0.0590(10) 0.0306(8) -0.0135(8) 0.0045(6) 0.0032(7)
O2 0.0566(12) 0.0825(13) 0.0375(9) -0.0295(10) 0.0154(8) 0.0029(9)
O1W 0.0577(13) 0.0691(12) 0.0653(12) -0.0215(10) 0.0106(10) 0.0021(10)
O3 0.0333(9) 0.0354(8) 0.0486(9) 0.0048(7) 0.0015(7) -0.0002(7)
O2W 0.122(2) 0.152(2) 0.0693(15) -0.080(2) 0.0335(15) -0.0379(17)
O4 0.0677(13) 0.0319(9) 0.0717(12) 0.0060(8) -0.0021(10) -0.0114(9)
N3 0.0305(10) 0.0407(10) 0.0307(9) 0.0059(8) 0.0020(7) 0.0007(8)
N11 0.0358(10) 0.0354(9) 0.0334(9) -0.0037(8) 0.0065(8) 0.0024(8)
N13 0.0330(11) 0.0418(11) 0.0508(11) -0.0099(8) 0.0060(9) -0.0036(9)
N21 0.0482(12) 0.0352(10) 0.0392(10) 0.0009(9) 0.0113(9) -0.0026(8)
N23 0.0678(15) 0.0304(10) 0.0580(13) 0.0032(10) 0.0162(11) 0.0008(10)
N31 0.0388(11) 0.0385(10) 0.0305(9) 0.0042(8) 0.0100(8) -0.0001(8)
N33 0.0426(12) 0.0492(11) 0.0271(9) -0.0002(9) 0.0040(8) 0.0012(9)
C1 0.0393(13) 0.0400(12) 0.0338(11) -0.0075(10) 0.0100(10) -0.0005(10)
C2 0.0345(14) 0.103(2) 0.0404(13) -0.0120(15) 0.0092(11) -0.0011(15)
C4 0.0334(13) 0.0424(13) 0.0485(13) 0.0006(10) -0.0003(10) -0.0073(11)
C5 0.0408(13) 0.0294(11) 0.0387(12) 0.0021(10) 0.0062(10) 0.0041(10)
C12 0.0412(14) 0.0382(12) 0.0401(12) -0.0042(10) 0.0074(10) 0.0036(10)
C14 0.0357(14) 0.0614(16) 0.0485(14) 0.0074(12) 0.0026(11) -0.0041(13)
C15 0.0583(18) 0.0619(17) 0.0482(15) 0.0254(14) 0.0085(13) 0.0088(13)
C16 0.0617(18) 0.0433(13) 0.0528(14) 0.0125(13) 0.0215(13) 0.0075(12)
C17 0.0461(14) 0.0374(12) 0.0420(12) 0.0006(10) 0.0143(11) -0.0012(10)
C18 0.0340(12) 0.0367(11) 0.0290(10) 0.0013(9) 0.0103(9) -0.0054(9)
C19 0.0364(12) 0.0437(12) 0.0372(11) 0.0015(10) 0.0101(9) -0.0054(10)
C22 0.0722(19) 0.0350(12) 0.0456(14) 0.0016(12) 0.0181(13) -0.0039(11)
C24 0.0593(19) 0.0524(17) 0.075(2) 0.0144(14) -0.0050(15) -0.0262(15)
C25 0.083(3) 0.087(2) 0.063(2) 0.030(2) 0.0002(17) -0.0356(19)
C26 0.074(2) 0.099(3) 0.0475(16) 0.0150(19) 0.0110(15) -0.0165(17)
C27 0.0519(16) 0.0630(16) 0.0416(13) 0.0057(13) 0.0082(11) -0.0041(13)
C28 0.0280(12) 0.0440(12) 0.0414(12) 0.0046(10) 0.0028(9) -0.0093(10)
C29 0.0337(13) 0.0413(13) 0.0532(14) 0.0061(10) 0.0019(10) -0.0091(11)
C32 0.0363(13) 0.0447(13) 0.0368(11) 0.0018(10) 0.0088(10) 0.0008(10)
C34 0.0584(17) 0.0458(13) 0.0355(12) -0.0096(12) 0.0217(11) -0.0050(11)
C35 0.0527(16) 0.0493(14) 0.0583(16) -0.0049(12) 0.0315(13) -0.0098(12)
C36 0.0412(14) 0.0465(14) 0.0587(15) 0.0063(11) 0.0136(12) -0.0026(12)
C37 0.0469(14) 0.0408(12) 0.0370(12) 0.0056(11) 0.0091(10) 0.0007(10)
C38 0.0392(12) 0.0287(10) 0.0312(10) -0.0013(9) 0.0120(9) -0.0008(8)
C39 0.0432(13) 0.0325(11) 0.0327(11) -0.0059(10) 0.0102(9) -0.0018(9)

loop_
_atom_type_symbol
_atom_type_description
_atom_type_scat_dispersion_real
_atom_type_scat_dispersion_imag
_atom_type_scat_source
Mn Mn 0.3368 0.7283 'International Tables Vol C Tables 4.2.6.8 and 6.1.1.4'
O O 0.0106 0.0060 'International Tables Vol C Tables 4.2.6.8 and 6.1.1.4'
N N 0.0061 0.0033 'International Tables Vol C Tables 4.2.6.8 and 6.1.1.4'
C C 0.0033 0.0016 'International Tables Vol C Tables 4.2.6.8 and 6.1.1.4'
H H 0.0000 0.0000 'International Tables Vol C Tables 4.2.6.8 and 6.1.1.4'

loop_
_geom_angle_atom_site_label_1
_geom_angle_atom_site_label_2
_geom_angle_atom_site_label_3
_geom_angle
O1 Mn N11 92.58(6)
O1 Mn N31 168.36(6)
N11 Mn N31 95.65(7)
O1 Mn O3 87.49(6)
N11 Mn O3 96.55(6)
N31 Mn O3 83.42(6)
O1 Mn N21 92.74(7)
N11 Mn N21 91.83(7)
N31 Mn N21 95.20(7)
O3 Mn N21 171.60(7)
O1 Mn N3 76.36(6)
N11 Mn N3 165.76(6)
N31 Mn N3 94.13(6)
O3 Mn N3 74.31(6)
N21 Mn N3 97.57(7)
C1 O1 Mn 119.68(14)
H1A O1W H1B 98.61
C5 O3 Mn 115.40(13)
H2A O2W H2B 105.3
C2 N3 C4 114.7(2)
C2 N3 Mn 108.48(14)
C4 N3 Mn 106.96(13)
C2 N3 H3 108.9
C4 N3 H3 108.9
Mn N3 H3 108.9
C12 N11 C18 104.98(18)
C12 N11 Mn 128.01(15)
C18 N11 Mn 126.98(14)
C12 N13 C19 106.88(19)
C12 N13 H13 126.6
C19 N13 H13 126.6
C22 N21 C28 104.29(19)
C22 N21 Mn 122.03(15)
C28 N21 Mn 132.25(15)
C22 N23 C29 107.2(2)
C22 N23 H23 126.4
C29 N23 H23 126.4
C32 N31 C38 104.74(18)
C32 N31 Mn 128.66(16)
C38 N31 Mn 125.98(14)
C32 N33 C39 107.17(19)
C32 N33 H33 126.4
C39 N33 H33 126.4
O1 C1 O2 124.6(2)
O1 C1 C2 118.9(2)
O2 C1 C2 116.3(2)
N3 C2 C1 115.8(2)
N3 C2 H1 108.3
C1 C2 H1 108.3
N3 C2 H2 108.3
C1 C2 H2 108.3
H1 C2 H2 107.4
N3 C4 C5 114.05(18)
N3 C4 H4 108.7
C5 C4 H4 108.7
N3 C4 H5 108.7
C5 C4 H5 108.7
H4 C4 H5 107.6
O3 C5 O4 124.3(2)
O3 C5 C4 119.55(19)
O4 C5 C4 116.2(2)
N11 C12 N13 113.5(2)
N11 C12 H12 123.3
N13 C12 H12 123.3
C15 C14 C19 116.3(2)
C15 C14 H14 121.8
C19 C14 H14 121.8
C14 C15 C16 122.7(2)
C14 C15 H15 118.6
C16 C15 H15 118.6
C17 C16 C15 120.8(2)
C17 C16 H16 119.6
C15 C16 H16 119.6
C16 C17 C18 117.4(2)
C16 C17 H17 121.3
C18 C17 H17 121.3
N11 C18 C19 109.11(19)
N11 C18 C17 129.9(2)
C19 C18 C17 121.0(2)
N13 C19 C18 105.5(2)
N13 C19 C14 132.8(2)
C18 C19 C14 121.6(2)
N21 C22 N23 113.8(2)
N21 C22 H22 123.1
N23 C22 H22 123.1
C25 C24 C29 116.5(3)
C25 C24 H24 121.7
C29 C24 H24 121.7
C24 C25 C26 122.0(3)
C24 C25 H25 119.0
C26 C25 H25 119.0
C27 C26 C25 121.5(3)
C27 C26 H26 119.3
C25 C26 H26 119.3
C28 C27 C26 117.3(3)
C28 C27 H27 121.3
C26 C27 H27 121.3
C27 C28 N21 130.8(2)
C27 C28 C29 119.9(2)
N21 C28 C29 109.3(2)
N23 C29 C24 131.8(3)
N23 C29 C28 105.4(2)
C24 C29 C28 122.8(3)
N31 C32 N33 113.6(2)
N31 C32 H32 123.2
N33 C32 H32 123.2
C35 C34 C39 116.8(2)
C35 C34 H34 121.6
C39 C34 H34 121.6
C34 C35 C36 121.7(2)
C34 C35 H35 119.1
C36 C35 H35 119.1
C37 C36 C35 121.4(2)
C37 C36 H36 119.3
C35 C36 H36 119.3
C36 C37 C38 117.9(2)
C36 C37 H37 121.1
C38 C37 H37 121.1
C37 C38 C39 119.9(2)
C37 C38 N31 131.2(2)
C39 C38 N31 108.92(19)
N33 C39 C34 132.2(2)
N33 C39 C38 105.52(19)
C34 C39 C38 122.2(2)

loop_
_geom_bond_atom_site_label_1
_geom_bond_atom_site_label_2
_geom_bond_distance
Mn O1 2.1582(15)
Mn N11 2.2093(19)
Mn N31 2.2443(17)
Mn O3 2.2655(15)
Mn N21 2.2715(18)
Mn N3 2.3061(19)
O1 C1 1.244(3)
O2 C1 1.255(3)
O1W H1A 0.844
O1W H1B 0.954
O3 C5 1.248(3)
O2W H2A 0.955
O2W H2B 0.948
O4 C5 1.249(3)
N3 C2 1.458(3)
N3 C4 1.470(3)
N3 H3 0.9100
N11 C12 1.306(3)
N11 C18 1.393(3)
N13 C12 1.345(3)
N13 C19 1.378(3)
N13 H13 0.8600
N21 C22 1.313(3)
N21 C28 1.398(3)
N23 C22 1.346(3)
N23 C29 1.369(3)
N23 H23 0.8600
N31 C32 1.314(3)
N31 C38 1.401(3)
N33 C32 1.339(3)
N33 C39 1.381(3)
N33 H33 0.8600
C1 C2 1.512(3)
C2 H1 0.9700
C2 H2 0.9700
C4 C5 1.520(3)
C4 H4 0.9700
C4 H5 0.9700
C12 H12 0.9300
C14 C15 1.372(4)
C14 C19 1.395(3)
C14 H14 0.9300
C15 C16 1.397(4)
C15 H15 0.9300
C16 C17 1.373(3)
C16 H16 0.9300
C17 C18 1.398(3)
C17 H17 0.9300
C18 C19 1.392(3)
C22 H22 0.9300
C24 C25 1.362(5)
C24 C29 1.388(4)
C24 H24 0.9300
C25 C26 1.396(5)
C25 H25 0.9300
C26 C27 1.389(4)
C26 H26 0.9300
C27 C28 1.386(3)
C27 H27 0.9300
C28 C29 1.402(3)
C32 H32 0.9300
C34 C35 1.372(4)
C34 C39 1.388(3)
C34 H34 0.9300
C35 C36 1.393(4)
C35 H35 0.9300
C36 C37 1.376(3)
C36 H36 0.9300
C37 C38 1.391(3)
C37 H37 0.9300
C38 C39 1.397(3)

loop_
_geom_hbond_atom_site_label_D
_geom_hbond_atom_site_label_H
_geom_hbond_atom_site_label_A
_geom_hbond_site_symmetry_A
_geom_hbond_distance_DH
_geom_hbond_distance_HA
_geom_hbond_distance_DA
_geom_hbond_angle_DHA
_geom_hbond_publ_flag
O1W H1A O2 . 0.84 2.00 2.822(3) 164 y
O1W H1B O2W 4_545 0.95 1.89 2.814(3) 163 y
O2W H2A O4 . 0.96 1.90 2.797(3) 155 y
O2W H2B O2 2_545 0.95 2.10 3.001(3) 159 y
N3 H3 O1W 2_555 0.91 2.14 3.025(3) 164 y
N13 H13 O3 2_655 0.86 2.19 3.037(3) 167 y
N23 H23 O4 1_565 0.86 1.93 2.770(3) 165 y
N33 H33 O2 4_554 0.86 1.98 2.819(3) 166 y
